data_7058247
loop_
_publ_author_name
'Massoud, Salah S.'
'Louka, Febee R.'
'Tusa, Ada F.'
'Bordelon, Nicole E.'
'Fischer, Roland C.'
'Mautner, Franz A.'
'Van\<co, J\'an'
'Ho\<sek, Jan'
'Dvo\<r\'ak, Zden\<ek'
'Tr\'avn\'i\<cek, Zden\<ek'

_publ_section_title
;
 Copper(ii) complexes based on tripodal pyridyl amine derivatives as
 efficient anticancer agents
;
_journal_issue 16
_journal_name_full 'New Journal of Chemistry'
_journal_page_first 6186
_journal_paper_doi 10.1039/C9NJ00061E
_journal_volume 43
_journal_year 2019
_chemical_formula_moiety 'C20 H22 Cl Cu N4 O2, Cl O4'
_chemical_formula_sum 'C20 H22 Cl2 Cu N4 O6'
_chemical_formula_weight 548.87
_chemical_name_common '[Cu(L2)Cl]Clo4'
_space_group_crystal_system orthorhombic
_space_group_IT_number 19
_space_group_name_Hall 'P 2ac 2ab'
_space_group_name_H-M_alt 'P 21 21 21'
_symmetry_space_group_name_Hall 'P 2ac 2ab'
_symmetry_space_group_name_H-M 'P 21 21 21'
_atom_sites_solution_hydrogens geom
_audit_creation_method SHELXL-2016/6
_audit_update_record
;
2018-12-14 deposited with the CCDC.    2019-03-18 downloaded from the CCDC.
;
_cell_angle_alpha 90
_cell_angle_beta 90
_cell_angle_gamma 90
_cell_formula_units_Z 4
_cell_length_a 9.2019(5)
_cell_length_b 11.2119(6)
_cell_length_c 21.9518(11)
_cell_measurement_reflns_used 9825
_cell_measurement_temperature 100(2)
_cell_measurement_theta_max 30.01
_cell_measurement_theta_min 2.94
_cell_volume 2264.8(2)
_computing_cell_refinement 'Bruker SAINT'
_computing_data_collection 'Bruker APEX2'
_computing_data_reduction 'Bruker SAINT'
_computing_molecular_graphics 'Bruker SHELXTL'
_computing_publication_material 'Bruker SHELXTL'
_computing_structure_refinement 'SHELXL-2016/6 (Sheldrick, 2016)'
_computing_structure_solution 'SHELXT 2014/4 (Sheldrick, 2014)'
_diffrn_ambient_temperature 100(2)
_diffrn_measured_fraction_theta_full 0.998
_diffrn_measured_fraction_theta_max 0.997
_diffrn_measurement_device_type 'Bruker APEX-II CCD'
_diffrn_measurement_method '\f and \w scans'
_diffrn_radiation_type MoK\a
_diffrn_radiation_wavelength 0.71073
_diffrn_reflns_av_R_equivalents 0.0559
_diffrn_reflns_av_unetI/netI 0.0316
_diffrn_reflns_Laue_measured_fraction_full 0.998
_diffrn_reflns_Laue_measured_fraction_max 0.997
_diffrn_reflns_limit_h_max 12
_diffrn_reflns_limit_h_min -12
_diffrn_reflns_limit_k_max 15
_diffrn_reflns_limit_k_min -15
_diffrn_reflns_limit_l_max 29
_diffrn_reflns_limit_l_min -30
_diffrn_reflns_number 55536
_diffrn_reflns_point_group_measured_fraction_full 0.999
_diffrn_reflns_point_group_measured_fraction_max 0.997
_diffrn_reflns_theta_full 25.242
_diffrn_reflns_theta_max 30.089
_diffrn_reflns_theta_min 2.400
_exptl_absorpt_coefficient_mu 1.246
_exptl_absorpt_correction_T_max 0.913
_exptl_absorpt_correction_T_min 0.798
_exptl_absorpt_correction_type multi-scan
_exptl_absorpt_process_details SADABS
_exptl_crystal_colour blue
_exptl_crystal_density_diffrn 1.610
_exptl_crystal_description prism
_exptl_crystal_F_000 1124
_exptl_crystal_size_max 0.170
_exptl_crystal_size_mid 0.160
_exptl_crystal_size_min 0.090
_refine_diff_density_max 0.311
_refine_diff_density_min -0.238
_refine_diff_density_rms 0.048
_refine_ls_abs_structure_details
;
 Flack x determined using 2606 quotients [(I+)-(I-)]/[(I+)+(I-)]
 (Parsons, Flack and Wagner, Acta Cryst. B69 (2013) 249-259).
;
_refine_ls_abs_structure_Flack 0.003(3)
_refine_ls_extinction_method none
_refine_ls_goodness_of_fit_ref 1.018
_refine_ls_hydrogen_treatment constr
_refine_ls_matrix_type full
_refine_ls_number_parameters 346
_refine_ls_number_reflns 6635
_refine_ls_number_restraints 48
_refine_ls_restrained_S_all 1.041
_refine_ls_R_factor_all 0.0247
_refine_ls_R_factor_gt 0.0219
_refine_ls_shift/su_max 0.004
_refine_ls_shift/su_mean 0.000
_refine_ls_structure_factor_coef Fsqd
_refine_ls_weighting_details 'w=1/[\s^2^(Fo^2^)+(0.0251P)^2^+0.3199P] where P=(Fo^2^+2Fc^2^)/3'
_refine_ls_weighting_scheme calc
_refine_ls_wR_factor_gt 0.0528
_refine_ls_wR_factor_ref 0.0537
_reflns_Friedel_coverage 0.778
_reflns_Friedel_fraction_full 1.000
_reflns_Friedel_fraction_max 0.996
_reflns_number_gt 6264
_reflns_number_total 6635
_reflns_threshold_expression 'I > 2\s(I)'
_cod_data_source_file c9nj00061e2.cif
_cod_data_source_block RF1279_7CLO4
_cod_depositor_comments 'Adding full bibliography for 7058242--7058248.cif.'
_cod_database_code 7058247
_shelx_shelxl_version_number 2016/6
_shelx_space_group_comment
;
The symmetry employed for this shelxl refinement is uniquely defined
by the following loop, which should always be used as a source of
symmetry information in preference to the above space-group names.
They are only intended as comments.
;
_shelx_estimated_absorpt_t_min 0.816
_shelx_estimated_absorpt_t_max 0.896

loop_
_space_group_symop_operation_xyz
'x, y, z'
'-x+1/2, -y, z+1/2'
'-x, y+1/2, -z+1/2'
'x+1/2, -y+1/2, -z'

loop_
_atom_site_label
_atom_site_type_symbol
_atom_site_fract_x
_atom_site_fract_y
_atom_site_fract_z
_atom_site_U_iso_or_equiv
_atom_site_adp_type
_atom_site_occupancy
_atom_site_site_symmetry_order
_atom_site_calc_flag
_atom_site_refinement_flags_posn
_atom_site_refinement_flags_adp
_atom_site_refinement_flags_occupancy
_atom_site_disorder_assembly
_atom_site_disorder_group
Cu1 Cu 0.48573(2) 0.82842(2) 0.56176(2) 0.01227(6) Uani 1 1 d . . . . .
Cl1 Cl 0.60149(5) 0.70664(4) 0.49812(2) 0.01789(10) Uani 1 1 d . . . . .
O1 O 0.14585(16) 1.18645(12) 0.51508(6) 0.0173(3) Uani 1 1 d . . . . .
N1 N 0.37929(19) 0.93994(15) 0.62084(7) 0.0125(3) Uani 1 1 d . . . . .
C1 C 0.2452(2) 0.87949(18) 0.64028(9) 0.0155(4) Uani 1 1 d . . . . .
H1A H 0.166313 0.897741 0.611047 0.019 Uiso 1 1 calc R U . . .
H1B H 0.215597 0.910022 0.680746 0.019 Uiso 1 1 calc R U . . .
O2 O 0.13855(17) 1.15455(13) 0.39159(6) 0.0207(3) Uani 1 1 d . . . . .
N2 N 0.37427(19) 0.70282(15) 0.60915(7) 0.0154(3) Uani 1 1 d . . . . .
C2 C 0.2660(2) 0.74671(18) 0.64380(9) 0.0155(4) Uani 1 1 d . . . . .
N3 N 0.66591(19) 0.91810(15) 0.59816(8) 0.0161(3) Uani 1 1 d . . . . .
C3 C 0.1742(2) 0.6733(2) 0.67711(9) 0.0199(4) Uani 1 1 d . . . . .
H3 H 0.099288 0.706377 0.701640 0.024 Uiso 1 1 calc R U . . .
N4 N 0.40754(18) 0.94653(14) 0.49817(7) 0.0129(3) Uani 1 1 d . . . . .
C4 C 0.1937(3) 0.5508(2) 0.67396(10) 0.0236(5) Uani 1 1 d . . . . .
H4 H 0.131953 0.498719 0.696177 0.028 Uiso 1 1 calc R U . . .
C5 C 0.3043(3) 0.5054(2) 0.63807(10) 0.0246(5) Uani 1 1 d . . . . .
H5 H 0.319472 0.421797 0.635221 0.030 Uiso 1 1 calc R U . . .
C6 C 0.3926(3) 0.58393(19) 0.60637(10) 0.0206(4) Uani 1 1 d . . . . .
H6 H 0.468671 0.552734 0.581822 0.025 Uiso 1 1 calc R U . . .
C8 C 0.6309(2) 0.98255(18) 0.64785(9) 0.0168(4) Uani 1 1 d . . . . .
C7 C 0.4816(2) 0.95757(17) 0.67270(8) 0.0167(4) Uani 1 1 d . . . . .
H7A H 0.483852 0.885083 0.698436 0.020 Uiso 1 1 calc R U . . .
H7B H 0.448778 1.025305 0.698158 0.020 Uiso 1 1 calc R U . . .
C9 C 0.7253(3) 1.0641(2) 0.67352(10) 0.0236(5) Uani 1 1 d . . . . .
H9 H 0.698088 1.108552 0.708546 0.028 Uiso 1 1 calc R U . . .
C10 C 0.8615(3) 1.0796(2) 0.64687(12) 0.0293(5) Uani 1 1 d . . . . .
H10 H 0.928951 1.134895 0.663468 0.035 Uiso 1 1 calc R U . . .
C11 C 0.8969(2) 1.0131(2) 0.59573(11) 0.0264(5) Uani 1 1 d . . . . .
H11 H 0.988495 1.022919 0.576415 0.032 Uiso 1 1 calc R U . . .
C12 C 0.7973(2) 0.93245(19) 0.57334(10) 0.0202(4) Uani 1 1 d . . . . .
H12 H 0.823060 0.885373 0.539011 0.024 Uiso 1 1 calc R U . . .
C14 C 0.3271(2) 1.03544(16) 0.52226(8) 0.0119(4) Uani 1 1 d . . . . .
C15 C 0.2364(2) 1.10549(17) 0.48717(9) 0.0135(4) Uani 1 1 d . . . . .
C16 C 0.2316(2) 1.08620(17) 0.42364(9) 0.0152(4) Uani 1 1 d . . . . .
C17 C 0.3197(2) 0.99728(18) 0.39911(9) 0.0184(4) Uani 1 1 d . . . . .
H17 H 0.322586 0.984183 0.356368 0.022 Uiso 1 1 calc R U . . .
C18 C 0.4024(2) 0.92877(17) 0.43785(9) 0.0158(4) Uani 1 1 d . . . . .
H18 H 0.458526 0.865782 0.421010 0.019 Uiso 1 1 calc R U . . .
C19 C 0.1881(3) 1.30914(18) 0.50690(12) 0.0275(5) Uani 1 1 d . . . . .
H19A H 0.180280 1.330425 0.463726 0.041 Uiso 1 1 calc R U . . .
H19B H 0.288706 1.319789 0.520466 0.041 Uiso 1 1 calc R U . . .
H19C H 0.123962 1.360662 0.530948 0.041 Uiso 1 1 calc R U . . .
C20 C 0.1351(3) 1.1353(2) 0.32679(9) 0.0268(5) Uani 1 1 d . . . . .
H20A H 0.059884 1.185792 0.308516 0.040 Uiso 1 1 calc R U . . .
H20B H 0.113111 1.051307 0.318456 0.040 Uiso 1 1 calc R U . . .
H20C H 0.229844 1.155568 0.309261 0.040 Uiso 1 1 calc R U . . .
C13 C 0.3468(2) 1.05521(17) 0.58993(8) 0.0144(4) Uani 1 1 d . . . . .
H13A H 0.427605 1.111908 0.596905 0.017 Uiso 1 1 calc R U . . .
H13B H 0.257163 1.090236 0.607282 0.017 Uiso 1 1 calc R U . . .
Cl2A Cl 0.2277(8) 0.2050(7) 0.7478(2) 0.0203(9) Uani 0.58(2) 1 d . . P A 1
O3A O 0.2168(18) 0.2479(7) 0.6859(3) 0.068(3) Uani 0.58(2) 1 d . U P A 1
O4A O 0.1616(16) 0.2736(13) 0.7956(7) 0.059(3) Uani 0.58(2) 1 d . U P A 1
O5A O 0.3762(11) 0.1976(10) 0.7670(8) 0.068(3) Uani 0.58(2) 1 d . U P A 1
O6A O 0.1757(19) 0.0843(16) 0.7472(7) 0.022(2) Uani 0.58(2) 1 d . U P A 1
Cl2B Cl 0.2139(11) 0.2151(9) 0.7452(4) 0.0197(12) Uani 0.42(2) 1 d . . P A 2
O4B O 0.1514(16) 0.2958(12) 0.7832(7) 0.0253(17) Uani 0.42(2) 1 d . U P A 2
O5B O 0.3675(15) 0.2228(13) 0.7412(7) 0.052(3) Uani 0.42(2) 1 d . U P A 2
O3B O 0.1527(17) 0.2571(11) 0.6908(8) 0.071(4) Uani 0.42(2) 1 d . U P A 2
O6B O 0.155(2) 0.097(2) 0.7553(9) 0.017(2) Uani 0.42(2) 1 d . U P A 2

loop_
_atom_site_aniso_label
_atom_site_aniso_U_11
_atom_site_aniso_U_22
_atom_site_aniso_U_33
_atom_site_aniso_U_23
_atom_site_aniso_U_13
_atom_site_aniso_U_12
Cu1 0.01488(11) 0.01194(10) 0.00998(10) -0.00113(8) 0.00125(9) 0.00279(9)
Cl1 0.0199(2) 0.0179(2) 0.0159(2) -0.00354(18) 0.00310(19) 0.00586(18)
O1 0.0212(7) 0.0137(7) 0.0169(7) 0.0010(5) -0.0001(6) 0.0043(6)
N1 0.0153(8) 0.0145(8) 0.0077(7) -0.0003(6) -0.0015(6) 0.0036(6)
C1 0.0166(10) 0.0195(10) 0.0104(8) -0.0010(7) 0.0005(7) 0.0037(8)
O2 0.0299(8) 0.0186(7) 0.0136(6) 0.0029(6) -0.0084(6) 0.0020(6)
N2 0.0184(8) 0.0153(8) 0.0126(7) 0.0014(6) 0.0000(7) 0.0021(7)
C2 0.0166(9) 0.0197(9) 0.0102(8) -0.0002(7) -0.0018(8) 0.0017(8)
N3 0.0150(8) 0.0160(8) 0.0173(8) 0.0000(6) -0.0038(7) 0.0039(7)
C3 0.0180(9) 0.0289(11) 0.0126(8) 0.0017(8) -0.0001(7) -0.0019(9)
N4 0.0152(8) 0.0129(7) 0.0106(7) -0.0007(6) 0.0003(6) -0.0009(6)
C4 0.0256(12) 0.0270(11) 0.0182(10) 0.0066(8) -0.0029(9) -0.0089(9)
C5 0.0333(13) 0.0168(10) 0.0238(11) 0.0031(8) -0.0021(9) -0.0042(9)
C6 0.0245(11) 0.0170(10) 0.0205(10) 0.0003(8) 0.0024(9) 0.0008(8)
C8 0.0189(10) 0.0168(9) 0.0147(9) 0.0011(7) -0.0070(8) 0.0054(8)
C7 0.0208(10) 0.0191(9) 0.0101(8) -0.0021(7) -0.0039(8) 0.0050(8)
C9 0.0294(12) 0.0180(10) 0.0236(11) -0.0013(8) -0.0129(10) 0.0026(9)
C10 0.0234(12) 0.0219(11) 0.0425(14) 0.0034(10) -0.0176(11) -0.0025(9)
C11 0.0165(10) 0.0242(11) 0.0385(13) 0.0080(10) -0.0082(10) 0.0006(9)
C12 0.0153(10) 0.0201(10) 0.0253(11) 0.0027(8) -0.0013(8) 0.0040(8)
C14 0.0134(9) 0.0117(9) 0.0106(8) -0.0001(6) -0.0003(7) -0.0033(7)
C15 0.0160(9) 0.0106(8) 0.0141(9) 0.0005(7) -0.0009(7) -0.0013(7)
C16 0.0200(10) 0.0130(9) 0.0126(9) 0.0030(7) -0.0041(7) -0.0025(7)
C17 0.0272(11) 0.0183(10) 0.0098(8) 0.0012(7) -0.0001(8) -0.0015(8)
C18 0.0206(9) 0.0146(8) 0.0122(8) -0.0009(8) 0.0026(8) -0.0007(7)
C19 0.0325(12) 0.0132(10) 0.0369(13) -0.0040(9) -0.0064(10) 0.0036(9)
C20 0.0423(15) 0.0259(11) 0.0122(9) 0.0039(8) -0.0104(10) -0.0021(10)
C13 0.0187(10) 0.0120(8) 0.0125(8) -0.0006(7) -0.0025(7) 0.0041(8)
Cl2A 0.033(2) 0.0129(11) 0.0150(10) -0.0045(7) 0.0109(11) -0.0006(9)
O3A 0.160(8) 0.026(2) 0.019(3) 0.0037(18) 0.033(4) -0.014(4)
O4A 0.066(5) 0.050(6) 0.060(6) -0.042(4) 0.032(4) -0.022(4)
O5A 0.027(2) 0.047(4) 0.129(8) -0.035(5) -0.005(5) -0.007(3)
O6A 0.035(5) 0.012(3) 0.020(4) -0.006(3) 0.009(3) -0.005(3)
Cl2B 0.0152(12) 0.0119(18) 0.032(2) -0.0046(11) 0.0036(9) -0.0083(16)
O4B 0.028(3) 0.019(3) 0.029(3) -0.009(2) 0.011(2) -0.003(2)
O5B 0.020(4) 0.047(5) 0.090(7) -0.026(5) 0.019(5) -0.011(3)
O3B 0.089(7) 0.039(4) 0.084(7) 0.031(5) -0.057(5) -0.025(4)
O6B 0.027(5) 0.013(5) 0.011(4) -0.005(3) 0.007(3) -0.002(3)

loop_
_atom_type_symbol
_atom_type_description
_atom_type_scat_dispersion_real
_atom_type_scat_dispersion_imag
_atom_type_scat_source
C C 0.0033 0.0016 'International Tables Vol C Tables 4.2.6.8 and 6.1.1.4'
H H 0.0000 0.0000 'International Tables Vol C Tables 4.2.6.8 and 6.1.1.4'
N N 0.0061 0.0033 'International Tables Vol C Tables 4.2.6.8 and 6.1.1.4'
O O 0.0106 0.0060 'International Tables Vol C Tables 4.2.6.8 and 6.1.1.4'
Cl Cl 0.1484 0.1585 'International Tables Vol C Tables 4.2.6.8 and 6.1.1.4'
Cu Cu 0.3201 1.2651 'International Tables Vol C Tables 4.2.6.8 and 6.1.1.4'

loop_
_geom_angle_atom_site_label_1
_geom_angle_atom_site_label_2
_geom_angle_atom_site_label_3
_geom_angle
N2 Cu1 N1 81.81(6)
N2 Cu1 N4 128.22(7)
N1 Cu1 N4 82.50(6)
N2 Cu1 N3 122.48(7)
N1 Cu1 N3 81.04(7)
N4 Cu1 N3 103.11(7)
N2 Cu1 Cl1 97.93(5)
N1 Cu1 Cl1 179.65(5)
N4 Cu1 Cl1 97.85(5)
N3 Cu1 Cl1 98.91(5)
C15 O1 C19 114.27(16)
C1 N1 C13 111.31(16)
C1 N1 C7 111.67(15)
C13 N1 C7 111.07(16)
C1 N1 Cu1 107.65(12)
C13 N1 Cu1 109.67(11)
C7 N1 Cu1 105.21(12)
N1 C1 C2 111.36(17)
N1 C1 H1A 109.4
C2 C1 H1A 109.4
N1 C1 H1B 109.4
C2 C1 H1B 109.4
H1A C1 H1B 108.0
C16 O2 C20 116.40(17)
C2 N2 C6 118.73(19)
C2 N2 Cu1 114.20(13)
C6 N2 Cu1 126.95(15)
N2 C2 C3 122.09(19)
N2 C2 C1 115.29(18)
C3 C2 C1 122.48(19)
C12 N3 C8 118.79(19)
C12 N3 Cu1 128.16(15)
C8 N3 Cu1 112.13(14)
C4 C3 C2 118.8(2)
C4 C3 H3 120.6
C2 C3 H3 120.6
C18 N4 C14 118.52(17)
C18 N4 Cu1 126.03(13)
C14 N4 Cu1 113.70(13)
C5 C4 C3 119.2(2)
C5 C4 H4 120.4
C3 C4 H4 120.4
C6 C5 C4 118.9(2)
C6 C5 H5 120.5
C4 C5 H5 120.5
N2 C6 C5 122.2(2)
N2 C6 H6 118.9
C5 C6 H6 118.9
N3 C8 C9 122.4(2)
N3 C8 C7 114.31(18)
C9 C8 C7 123.34(19)
N1 C7 C8 108.94(15)
N1 C7 H7A 109.9
C8 C7 H7A 109.9
N1 C7 H7B 109.9
C8 C7 H7B 109.9
H7A C7 H7B 108.3
C8 C9 C10 118.5(2)
C8 C9 H9 120.8
C10 C9 H9 120.8
C11 C10 C9 118.9(2)
C11 C10 H10 120.5
C9 C10 H10 120.5
C12 C11 C10 119.1(2)
C12 C11 H11 120.5
C10 C11 H11 120.5
N3 C12 C11 122.4(2)
N3 C12 H12 118.8
C11 C12 H12 118.8
N4 C14 C15 122.20(17)
N4 C14 C13 115.29(17)
C15 C14 C13 122.48(17)
O1 C15 C14 119.52(17)
O1 C15 C16 121.45(18)
C14 C15 C16 118.87(18)
O2 C16 C17 125.10(18)
O2 C16 C15 116.64(18)
C17 C16 C15 118.24(18)
C18 C17 C16 118.85(18)
C18 C17 H17 120.6
C16 C17 H17 120.6
N4 C18 C17 123.21(18)
N4 C18 H18 118.4
C17 C18 H18 118.4
O1 C19 H19A 109.5
O1 C19 H19B 109.5
H19A C19 H19B 109.5
O1 C19 H19C 109.5
H19A C19 H19C 109.5
H19B C19 H19C 109.5
O2 C20 H20A 109.5
O2 C20 H20B 109.5
H20A C20 H20B 109.5
O2 C20 H20C 109.5
H20A C20 H20C 109.5
H20B C20 H20C 109.5
N1 C13 C14 110.13(15)
N1 C13 H13A 109.6
C14 C13 H13A 109.6
N1 C13 H13B 109.6
C14 C13 H13B 109.6
H13A C13 H13B 108.1
O5A Cl2A O4A 102.7(9)
O5A Cl2A O6A 105.4(10)
O4A Cl2A O6A 111.8(7)
O5A Cl2A O3A 111.2(6)
O4A Cl2A O3A 118.7(10)
O6A Cl2A O3A 106.4(8)
O4B Cl2B O3B 97.4(11)
O4B Cl2B O5B 114.8(9)
O3B Cl2B O5B 109.1(8)
O4B Cl2B O6B 110.8(10)
O3B Cl2B O6B 106.7(11)
O5B Cl2B O6B 116.0(13)

loop_
_geom_bond_atom_site_label_1
_geom_bond_atom_site_label_2
_geom_bond_distance
Cu1 N2 2.0291(17)
Cu1 N1 2.0505(16)
Cu1 N4 2.0542(17)
Cu1 N3 2.0973(18)
Cu1 Cl1 2.2250(5)
O1 C15 1.376(2)
O1 C19 1.441(2)
N1 C1 1.471(3)
N1 C13 1.490(2)
N1 C7 1.490(2)
C1 C2 1.503(3)
C1 H1A 0.9900
C1 H1B 0.9900
O2 C16 1.347(2)
O2 C20 1.439(2)
N2 C2 1.347(3)
N2 C6 1.345(3)
C2 C3 1.388(3)
N3 C12 1.336(3)
N3 C8 1.347(3)
C3 C4 1.387(3)
C3 H3 0.9500
N4 C18 1.340(2)
N4 C14 1.350(2)
C4 C5 1.384(3)
C4 H4 0.9500
C5 C6 1.385(3)
C5 H5 0.9500
C6 H6 0.9500
C8 C9 1.381(3)
C8 C7 1.505(3)
C7 H7A 0.9900
C7 H7B 0.9900
C9 C10 1.394(4)
C9 H9 0.9500
C10 C11 1.387(4)
C10 H10 0.9500
C11 C12 1.377(3)
C11 H11 0.9500
C12 H12 0.9500
C14 C15 1.381(3)
C14 C13 1.513(3)
C15 C16 1.412(3)
C16 C17 1.393(3)
C17 C18 1.375(3)
C17 H17 0.9500
C18 H18 0.9500
C19 H19A 0.9800
C19 H19B 0.9800
C19 H19C 0.9800
C20 H20A 0.9800
C20 H20B 0.9800
C20 H20C 0.9800
C13 H13A 0.9900
C13 H13B 0.9900
Cl2A O5A 1.433(13)
Cl2A O4A 1.437(14)
Cl2A O6A 1.44(2)
Cl2A O3A 1.443(9)
Cl2B O4B 1.357(18)
Cl2B O3B 1.401(17)
Cl2B O5B 1.419(15)
Cl2B O6B 1.45(3)

loop_
_geom_torsion_atom_site_label_1
_geom_torsion_atom_site_label_2
_geom_torsion_atom_site_label_3
_geom_torsion_atom_site_label_4
_geom_torsion
C13 N1 C1 C2 153.39(16)
C7 N1 C1 C2 -81.8(2)
Cu1 N1 C1 C2 33.17(18)
C6 N2 C2 C3 0.7(3)
Cu1 N2 C2 C3 177.01(15)
C6 N2 C2 C1 -175.10(19)
Cu1 N2 C2 C1 1.2(2)
N1 C1 C2 N2 -23.6(2)
N1 C1 C2 C3 160.61(18)
N2 C2 C3 C4 -0.8(3)
C1 C2 C3 C4 174.8(2)
C2 C3 C4 C5 0.3(3)
C3 C4 C5 C6 0.1(3)
C2 N2 C6 C5 -0.3(3)
Cu1 N2 C6 C5 -175.99(16)
C4 C5 C6 N2 -0.2(3)
C12 N3 C8 C9 0.9(3)
Cu1 N3 C8 C9 -169.06(16)
C12 N3 C8 C7 -178.87(17)
Cu1 N3 C8 C7 11.2(2)
C1 N1 C7 C8 162.23(16)
C13 N1 C7 C8 -72.87(19)
Cu1 N1 C7 C8 45.73(17)
N3 C8 C7 N1 -38.7(2)
C9 C8 C7 N1 141.48(19)
N3 C8 C9 C10 -0.1(3)
C7 C8 C9 C10 179.67(19)
C8 C9 C10 C11 0.1(3)
C9 C10 C11 C12 -0.9(3)
C8 N3 C12 C11 -1.8(3)
Cu1 N3 C12 C11 166.38(16)
C10 C11 C12 N3 1.8(3)
C18 N4 C14 C15 2.3(3)
Cu1 N4 C14 C15 -163.59(15)
C18 N4 C14 C13 -175.95(17)
Cu1 N4 C14 C13 18.2(2)
C19 O1 C15 C14 108.1(2)
C19 O1 C15 C16 -76.4(2)
N4 C14 C15 O1 173.26(17)
C13 C14 C15 O1 -8.6(3)
N4 C14 C15 C16 -2.3(3)
C13 C14 C15 C16 175.80(18)
C20 O2 C16 C17 -2.1(3)
C20 O2 C16 C15 179.45(18)
O1 C15 C16 O2 2.8(3)
C14 C15 C16 O2 178.23(17)
O1 C15 C16 C17 -175.81(18)
C14 C15 C16 C17 -0.3(3)
O2 C16 C17 C18 -175.58(19)
C15 C16 C17 C18 2.9(3)
C14 N4 C18 C17 0.4(3)
Cu1 N4 C18 C17 164.39(16)
C16 C17 C18 N4 -3.0(3)
C1 N1 C13 C14 -89.46(19)
C7 N1 C13 C14 145.44(17)
Cu1 N1 C13 C14 29.6(2)
N4 C14 C13 N1 -32.1(2)
C15 C14 C13 N1 149.69(18)
